data_7705876
loop_
_publ_author_name
'Lavrova, Maria A.'
'Mishurinskiy, Sergey A.'
'Smirnov, Daniil E.'
'Kalle, Paulina'
'Krivogina, Ekaterina V.'
'Kozyukhin, Sergey A.'
'Emets, Viktor V.'
'Mariasina, Sofia S.'
'Dolzhenko, Vladimir D.'
'Bezzubov, Stanislav I.'

_publ_section_title
;
 Cyclometalated Ru(II) complexes with tunable redox and optical properties
 for dye-sensitized solar cells.
;
_journal_issue 46
_journal_name_full 'Dalton transactions (Cambridge, England : 2003)'
_journal_page_first 16935
_journal_page_last 16945
_journal_paper_doi 10.1039/d0dt03564e
_journal_volume 49
_journal_year 2020
_chemical_formula_moiety 'C49 H42 N7 O8 Ru, C H2 Cl2, F6 P'
_chemical_formula_sum 'C50 H44 Cl2 F6 N7 O8 P Ru'
_chemical_formula_weight 1187.86
_space_group_crystal_system triclinic
_space_group_IT_number 2
_space_group_name_Hall '-P 1'
_space_group_name_H-M_alt 'P -1'
_atom_sites_solution_hydrogens geom
_atom_sites_solution_primary dual
_audit_creation_date 2020-03-03
_audit_creation_method
;
Olex2 1.3
(compiled Nov 21 2019 18:26:39 for OlexSys, GUI svn.r6003)
;
_audit_update_record
;
2020-03-03 deposited with the CCDC.	2020-10-28 downloaded from the CCDC.
;
_cell_angle_alpha 77.5950(10)
_cell_angle_beta 84.1060(10)
_cell_angle_gamma 77.8560(10)
_cell_formula_units_Z 2
_cell_length_a 11.3865(4)
_cell_length_b 14.9295(5)
_cell_length_c 18.3394(6)
_cell_measurement_reflns_used 9927
_cell_measurement_temperature 150
_cell_measurement_theta_max 30.53
_cell_measurement_theta_min 2.19
_cell_volume 2971.28(17)
_computing_cell_refinement 'SAINT V8.38A (Bruker, 2018)'
_computing_data_collection 'APEX3 v.2017.3_0 (Bruker AXS, 2017)'
_computing_data_reduction 'SAINT V8.38A (Bruker, 2018)'
_computing_molecular_graphics 'Olex2 1.3 (Dolomanov et al., 2009)'
_computing_publication_material 'Olex2 1.3 (Dolomanov et al., 2009)'
_computing_structure_refinement 'SHELXL 2018/3 (Sheldrick, 2015)'
_computing_structure_solution 'SHELXT 2014/5 (Sheldrick, 2014)'
_diffrn_ambient_temperature 150
_diffrn_detector 'Bruker PHOTON 100 CMOS'
_diffrn_detector_area_resol_mean 10.4
_diffrn_detector_type 'CMOS sensor'
_diffrn_measured_fraction_theta_full 0.995
_diffrn_measured_fraction_theta_max 0.976
_diffrn_measurement_device '3-circle diffractometer'
_diffrn_measurement_device_type 'Bruker APEX-II CCD'
_diffrn_measurement_method '\f and \w scans'
_diffrn_radiation_monochromator 'focusing mirrors'
_diffrn_radiation_probe x-ray
_diffrn_radiation_type MoK\a
_diffrn_radiation_wavelength 0.71073
_diffrn_reflns_av_R_equivalents 0.0370
_diffrn_reflns_av_unetI/netI 0.0702
_diffrn_reflns_Laue_measured_fraction_full 0.995
_diffrn_reflns_Laue_measured_fraction_max 0.976
_diffrn_reflns_limit_h_max 16
_diffrn_reflns_limit_h_min -16
_diffrn_reflns_limit_k_max 21
_diffrn_reflns_limit_k_min -19
_diffrn_reflns_limit_l_max 26
_diffrn_reflns_limit_l_min -24
_diffrn_reflns_number 36788
_diffrn_reflns_point_group_measured_fraction_full 0.995
_diffrn_reflns_point_group_measured_fraction_max 0.976
_diffrn_reflns_theta_full 25.242
_diffrn_reflns_theta_max 30.689
_diffrn_reflns_theta_min 1.833
_diffrn_source 'microfocus sealed X-ray tube'
_diffrn_source_current 30.0
_diffrn_source_power 1.5
_diffrn_source_type 'Incoatec I\mS microsource'
_diffrn_source_voltage 50.0
_diffrn_standards_number 0
_exptl_absorpt_coefficient_mu 0.452
_exptl_absorpt_correction_T_max 1.0000
_exptl_absorpt_correction_T_min 0.8057
_exptl_absorpt_correction_type multi-scan
_exptl_absorpt_process_details
;
SADABS-2016/2 (Bruker,2016/2) was used for absorption correction.
wR2(int) was 0.0594 before and 0.0446 after correction.
The Ratio of minimum to maximum transmission is 0.8057.
The \l/2 correction factor is Not present.
;
_exptl_crystal_colour black
_exptl_crystal_colour_primary black
_exptl_crystal_density_diffrn 1.328
_exptl_crystal_description block
_exptl_crystal_F_000 1208
_exptl_crystal_recrystallization_method 'Re-crystallisation from solvent: CH2Cl2, heptane'
_exptl_crystal_size_max 0.33
_exptl_crystal_size_mid 0.23
_exptl_crystal_size_min 0.2
_refine_diff_density_max 1.873
_refine_diff_density_min -0.796
_refine_diff_density_rms 0.109
_refine_ls_extinction_method none
_refine_ls_goodness_of_fit_ref 1.029
_refine_ls_hydrogen_treatment constr
_refine_ls_matrix_type full
_refine_ls_number_parameters 682
_refine_ls_number_reflns 18004
_refine_ls_number_restraints 0
_refine_ls_restrained_S_all 1.029
_refine_ls_R_factor_all 0.0812
_refine_ls_R_factor_gt 0.0613
_refine_ls_shift/su_max 0.001
_refine_ls_shift/su_mean 0.000
_refine_ls_structure_factor_coef Fsqd
_refine_ls_weighting_details 'w=1/[\s^2^(Fo^2^)+(0.0732P)^2^+2.3612P] where P=(Fo^2^+2Fc^2^)/3'
_refine_ls_weighting_scheme calc
_refine_ls_wR_factor_gt 0.1412
_refine_ls_wR_factor_ref 0.1510
_reflns_Friedel_coverage 0.000
_reflns_number_gt 13814
_reflns_number_total 18004
_reflns_threshold_expression 'I > 2\s(I)'
_cod_data_source_file d0dt03564e2.cif
_cod_data_source_block sm16
_cod_depositor_comments
;
The following automatic conversions were performed:

data item '_diffrn_radiation_probe' value 'X-ray' was changed to
'x-ray' in accordance with the
/home/data/users/saulius/crontab/automatic-downloads/rss-feeds/RSC/lib/dictionaries/cif_core.dic
dictionary named 'cif_core.dic' version 2.4.2 last updated on
2011-04-26.

Automatic conversion script
Id: cif_fix_values 7556 2019-12-06 15:28:31Z antanas 
;
_cod_database_code 7705876
_shelx_shelxl_version_number 2018/3
_shelx_space_group_comment
;
The symmetry employed for this shelxl refinement is uniquely defined
by the following loop, which should always be used as a source of
symmetry information in preference to the above space-group names.
They are only intended as comments.
;
_shelx_estimated_absorpt_t_max 0.915
_shelx_estimated_absorpt_t_min 0.865
_computing.bruker_data_scaling 'SADABS V2012/1 (Bruker AXS Inc.)'

_olex2_refinement_description
;
1. Fixed Uiso
 At 1.2 times of:
  All C(H) groups, All C(H,H) groups
 At 1.5 times of:
  All C(H,H,H) groups
2.a Secondary CH2 refined with riding coordinates:
 C50(H50A,H50B)
2.b Aromatic/amide H refined with riding coordinates:
 C7(H7), C27(H27), C22(H22), C41(H41), C2(H2), C44(H44), C23(H23), C30(H30),
 C49(H49), C36(H36), C6(H6), C34(H34), C35(H35), C37(H37), C48(H48), C11(H11),
 C17(H17), C20(H20), C12(H12), C18(H18), C14(H14), C19(H19), C15(H15), C13(H13)
2.c Idealised Me refined as rotating group:
 C4(H4A,H4B,H4C), C33(H33A,H33B,H33C), C26(H26A,H26B,H26C), C5(H5A,H5B,H5C),
 C40(H40A,H40B,H40C), C47(H47A,H47B,H47C)
;
_smtbx_masks_void_probe_radius 1.2
_smtbx_masks_void_truncation_radius 1.2
_olex2_submission_special_instructions 'No special instructions were received'

loop_
_space_group_symop_operation_xyz
'x, y, z'
'-x, -y, -z'

loop_
_atom_site_label
_atom_site_type_symbol
_atom_site_fract_x
_atom_site_fract_y
_atom_site_fract_z
_atom_site_U_iso_or_equiv
_atom_site_adp_type
_atom_site_occupancy
_atom_site_site_symmetry_order
_atom_site_calc_flag
_atom_site_refinement_flags_posn
_atom_site_refinement_flags_adp
_atom_site_refinement_flags_occupancy
_atom_site_disorder_assembly
_atom_site_disorder_group
Ru1 Ru 0.34375(2) 0.34962(2) 0.27740(2) 0.01511(6) Uani 1 1 d . . . . .
Cl1 Cl 0.97071(8) 0.30310(6) 0.43954(5) 0.03551(19) Uani 1 1 d . . . . .
P1 P 0.11961(8) 0.77425(6) 0.23967(5) 0.03071(19) Uani 1 1 d . . . . .
Cl2 Cl 0.83127(9) 0.32439(8) 0.30943(6) 0.0469(2) Uani 1 1 d . . . . .
O4 O -0.21322(18) 0.63744(15) 0.32879(12) 0.0253(5) Uani 1 1 d . . . . .
O1 O -0.14898(19) 0.42157(16) 0.05472(12) 0.0263(5) Uani 1 1 d . . . . .
O2 O 0.0002(2) 0.35993(17) -0.02123(12) 0.0272(5) Uani 1 1 d . . . . .
O5 O 0.7950(2) 0.60665(16) 0.15013(13) 0.0301(5) Uani 1 1 d . . . . .
N6 N 0.4888(2) 0.27698(17) 0.22874(13) 0.0190(5) Uani 1 1 d . . . . .
O3 O -0.1430(2) 0.63515(16) 0.43958(12) 0.0272(5) Uani 1 1 d . . . . .
F1 F 0.1460(2) 0.66585(15) 0.23461(15) 0.0479(6) Uani 1 1 d . . . . .
O7 O 0.8883(2) 0.18497(18) 0.09142(15) 0.0386(6) Uani 1 1 d . . . . .
N5 N 0.4399(2) 0.45150(17) 0.23656(13) 0.0177(5) Uani 1 1 d . . . . .
O6 O 0.6445(2) 0.72527(16) 0.16866(15) 0.0337(5) Uani 1 1 d . . . . .
N3 N 0.19114(19) 0.43204(16) 0.31495(13) 0.0164(4) Uani 1 1 d . . . . .
O8 O 0.8162(2) 0.05288(18) 0.12822(15) 0.0390(6) Uani 1 1 d . . . . .
F2 F 0.2524(2) 0.76352(19) 0.26645(16) 0.0577(7) Uani 1 1 d . . . . .
N2 N 0.2583(2) 0.12305(17) 0.43584(15) 0.0223(5) Uani 1 1 d . . . . .
N4 N 0.2307(2) 0.37742(17) 0.18672(14) 0.0200(5) Uani 1 1 d . . . . .
N1 N 0.2743(2) 0.23098(17) 0.33209(14) 0.0191(5) Uani 1 1 d . . . . .
F3 F 0.1697(3) 0.7987(2) 0.15554(14) 0.0676(8) Uani 1 1 d . . . . .
F5 F -0.0121(2) 0.78268(19) 0.21374(19) 0.0659(8) Uani 1 1 d . . . . .
N7 N 0.6483(2) 0.3739(2) 0.48837(15) 0.0277(6) Uani 1 1 d . . . . .
F4 F 0.0919(2) 0.88122(16) 0.24257(17) 0.0611(7) Uani 1 1 d . . . . .
C7 C 0.4548(2) 0.2034(2) 0.49486(17) 0.0206(6) Uani 1 1 d . . . . .
H7 H 0.435453 0.149042 0.527397 0.025 Uiso 1 1 calc R U . . .
F6 F 0.0693(3) 0.7487(2) 0.32421(16) 0.0728(8) Uani 1 1 d . . . . .
C42 C 0.5524(2) 0.4224(2) 0.20589(15) 0.0172(5) Uani 1 1 d . . . . .
C8 C 0.3981(2) 0.23760(19) 0.42803(16) 0.0176(5) Uani 1 1 d . . . . .
C32 C -0.0445(3) 0.3940(2) 0.03904(16) 0.0218(6) Uani 1 1 d . . . . .
C27 C -0.0098(2) 0.51691(19) 0.28858(16) 0.0182(5) Uani 1 1 d . . . . .
H27 H -0.073969 0.535154 0.255933 0.022 Uiso 1 1 calc R U . . .
C22 C 0.1773(2) 0.4615(2) 0.38091(15) 0.0185(5) Uani 1 1 d . . . . .
H22 H 0.241295 0.441352 0.413709 0.022 Uiso 1 1 calc R U . . .
C3 C 0.5669(2) 0.3284(2) 0.46765(16) 0.0203(6) Uani 1 1 d . . . . .
C16 C 0.1857(3) 0.1081(2) 0.38419(19) 0.0252(6) Uani 1 1 d . . . . .
C43 C 0.5791(2) 0.3243(2) 0.19904(15) 0.0177(5) Uani 1 1 d . . . . .
C1 C 0.4281(2) 0.31717(19) 0.37659(16) 0.0171(5) Uani 1 1 d . . . . .
C9 C 0.3101(2) 0.19737(19) 0.40137(17) 0.0190(5) Uani 1 1 d . . . . .
C41 C 0.6328(2) 0.4821(2) 0.18316(15) 0.0192(5) Uani 1 1 d . . . . .
H41 H 0.710347 0.459909 0.161974 0.023 Uiso 1 1 calc R U . . .
C31 C 0.0545(2) 0.3920(2) 0.08790(16) 0.0199(5) Uani 1 1 d . . . . .
C2 C 0.5114(2) 0.3614(2) 0.39890(16) 0.0184(5) Uani 1 1 d . . . . .
H2 H 0.531371 0.415616 0.366567 0.022 Uiso 1 1 calc R U . . .
C25 C -0.1303(3) 0.6119(2) 0.37985(17) 0.0207(6) Uani 1 1 d . . . . .
C29 C 0.1159(2) 0.4219(2) 0.20013(15) 0.0173(5) Uani 1 1 d . . . . .
C24 C -0.0205(2) 0.54838(19) 0.35542(16) 0.0177(5) Uani 1 1 d . . . . .
C44 C 0.6828(2) 0.2819(2) 0.16390(15) 0.0189(5) Uani 1 1 d . . . . .
H44 H 0.744314 0.316083 0.143973 0.023 Uiso 1 1 calc R U . . .
C23 C 0.0747(2) 0.5194(2) 0.40228(16) 0.0201(5) Uani 1 1 d . . . . .
H23 H 0.068906 0.539324 0.448566 0.024 Uiso 1 1 calc R U . . .
C30 C 0.0261(2) 0.4294(2) 0.15210(15) 0.0189(5) Uani 1 1 d . . . . .
H30 H -0.053838 0.459707 0.163006 0.023 Uiso 1 1 calc R U . . .
C49 C 0.5026(3) 0.1870(2) 0.22121(17) 0.0223(6) Uani 1 1 d . . . . .
H49 H 0.440105 0.153763 0.240912 0.027 Uiso 1 1 calc R U . . .
C38 C 0.6000(2) 0.5746(2) 0.19135(16) 0.0198(5) Uani 1 1 d . . . . .
C36 C 0.4072(2) 0.5429(2) 0.24268(16) 0.0186(5) Uani 1 1 d . . . . .
H36 H 0.328484 0.564421 0.262549 0.022 Uiso 1 1 calc R U . . .
C45 C 0.6966(3) 0.1894(2) 0.15793(16) 0.0211(6) Uani 1 1 d . . . . .
C6 C 0.5389(3) 0.2472(2) 0.51474(17) 0.0213(6) Uani 1 1 d . . . . .
H6 H 0.577779 0.222280 0.560212 0.026 Uiso 1 1 calc R U . . .
C34 C 0.1735(3) 0.3514(2) 0.07182(17) 0.0245(6) Uani 1 1 d . . . . .
H34 H 0.196277 0.328838 0.026770 0.029 Uiso 1 1 calc R U . . .
C46 C 0.8105(3) 0.1446(2) 0.12148(17) 0.0272(7) Uani 1 1 d . . . . .
C21 C 0.1965(3) 0.1760(2) 0.31971(18) 0.0233(6) Uani 1 1 d . . . . .
C35 C 0.2576(3) 0.3448(2) 0.12276(17) 0.0253(6) Uani 1 1 d . . . . .
H35 H 0.338398 0.315756 0.112244 0.030 Uiso 1 1 calc R U . . .
C37 C 0.4843(2) 0.6056(2) 0.22108(17) 0.0215(6) Uani 1 1 d . . . . .
H37 H 0.458864 0.668766 0.226408 0.026 Uiso 1 1 calc R U . . .
C28 C 0.0957(2) 0.45855(19) 0.27022(15) 0.0169(5) Uani 1 1 d . . . . .
C48 C 0.6032(3) 0.1418(2) 0.18628(17) 0.0240(6) Uani 1 1 d . . . . .
H48 H 0.609221 0.078883 0.181475 0.029 Uiso 1 1 calc R U . . .
C39 C 0.6911(3) 0.6360(2) 0.16782(17) 0.0237(6) Uani 1 1 d . . . . .
C10 C 0.2565(3) 0.0790(2) 0.51343(18) 0.0239(6) Uani 1 1 d . . . . .
C11 C 0.1955(3) 0.1281(2) 0.56617(18) 0.0258(6) Uani 1 1 d . . . . .
H11 H 0.156410 0.191353 0.551207 0.031 Uiso 1 1 calc R U . . .
C4 C 0.6586(3) 0.4671(2) 0.4480(2) 0.0335(8) Uani 1 1 d . . . . .
H4A H 0.689570 0.464495 0.396474 0.050 Uiso 1 1 calc R U . . .
H4B H 0.713931 0.491526 0.472662 0.050 Uiso 1 1 calc R U . . .
H4C H 0.579209 0.508276 0.447596 0.050 Uiso 1 1 calc R U . . .
C33 C -0.0865(3) 0.3508(3) -0.07061(18) 0.0330(8) Uani 1 1 d . . . . .
H33A H -0.044705 0.337626 -0.117718 0.050 Uiso 1 1 calc R U . . .
H33B H -0.145870 0.409215 -0.080775 0.050 Uiso 1 1 calc R U . . .
H33C H -0.127325 0.299476 -0.046694 0.050 Uiso 1 1 calc R U . . .
C17 C 0.1163(3) 0.0400(2) 0.3910(2) 0.0326(7) Uani 1 1 d . . . . .
H17 H 0.110349 -0.005212 0.435728 0.039 Uiso 1 1 calc R U . . .
C20 C 0.1334(3) 0.1775(2) 0.2582(2) 0.0294(7) Uani 1 1 d . . . . .
H20 H 0.137101 0.223736 0.213836 0.035 Uiso 1 1 calc R U . . .
C12 C 0.1915(3) 0.0851(3) 0.6405(2) 0.0342(8) Uani 1 1 d . . . . .
H12 H 0.149841 0.118478 0.677082 0.041 Uiso 1 1 calc R U . . .
C26 C -0.3228(3) 0.6982(2) 0.3508(2) 0.0331(8) Uani 1 1 d . . . . .
H26A H -0.385060 0.703022 0.316259 0.050 Uiso 1 1 calc R U . . .
H26B H -0.306295 0.760416 0.349216 0.050 Uiso 1 1 calc R U . . .
H26C H -0.350667 0.671942 0.401698 0.050 Uiso 1 1 calc R U . . .
C18 C 0.0564(3) 0.0422(3) 0.3285(2) 0.0382(9) Uani 1 1 d . . . . .
H18 H 0.008536 -0.003246 0.330128 0.046 Uiso 1 1 calc R U . . .
C14 C 0.3082(4) -0.0574(3) 0.6089(3) 0.0495(11) Uani 1 1 d . . . . .
H14 H 0.345576 -0.121128 0.623844 0.059 Uiso 1 1 calc R U . . .
C19 C 0.0644(3) 0.1087(3) 0.2638(2) 0.0362(8) Uani 1 1 d . . . . .
H19 H 0.021955 0.107665 0.222135 0.043 Uiso 1 1 calc R U . . .
C50 C 0.8793(3) 0.2522(3) 0.3951(2) 0.0335(7) Uani 1 1 d . . . . .
H50A H 0.807955 0.240620 0.428725 0.040 Uiso 1 1 calc R U . . .
H50B H 0.924872 0.191146 0.385640 0.040 Uiso 1 1 calc R U . . .
C15 C 0.3131(3) -0.0141(2) 0.5341(2) 0.0378(8) Uani 1 1 d . . . . .
H15 H 0.354546 -0.047495 0.497490 0.045 Uiso 1 1 calc R U . . .
C13 C 0.2488(3) -0.0076(3) 0.6616(2) 0.0456(10) Uani 1 1 d . . . . .
H13 H 0.247106 -0.037037 0.712941 0.055 Uiso 1 1 calc R U . . .
C5 C 0.6924(3) 0.3450(3) 0.5623(2) 0.0380(8) Uani 1 1 d . . . . .
H5A H 0.624936 0.353464 0.599542 0.057 Uiso 1 1 calc R U . . .
H5B H 0.750382 0.383022 0.567555 0.057 Uiso 1 1 calc R U . . .
H5C H 0.731887 0.279013 0.570195 0.057 Uiso 1 1 calc R U . . .
C40 C 0.7308(4) 0.7871(3) 0.1488(3) 0.0484(11) Uani 1 1 d . . . . .
H40A H 0.767091 0.783551 0.098423 0.073 Uiso 1 1 calc R U . . .
H40B H 0.793871 0.767980 0.184687 0.073 Uiso 1 1 calc R U . . .
H40C H 0.689623 0.851466 0.149894 0.073 Uiso 1 1 calc R U . . .
C47 C 0.9247(4) 0.0032(3) 0.0948(3) 0.0536(12) Uani 1 1 d . . . . .
H47A H 0.930262 0.028261 0.040858 0.080 Uiso 1 1 calc R U . . .
H47B H 0.921826 -0.063426 0.103543 0.080 Uiso 1 1 calc R U . . .
H47C H 0.995130 0.011255 0.117394 0.080 Uiso 1 1 calc R U . . .

loop_
_atom_site_aniso_label
_atom_site_aniso_U_11
_atom_site_aniso_U_22
_atom_site_aniso_U_33
_atom_site_aniso_U_23
_atom_site_aniso_U_13
_atom_site_aniso_U_12
Ru1 0.00952(9) 0.02026(11) 0.01813(11) -0.00814(8) 0.00026(7) -0.00472(7)
Cl1 0.0301(4) 0.0393(5) 0.0401(5) -0.0113(4) -0.0082(3) -0.0070(3)
P1 0.0279(4) 0.0261(4) 0.0415(5) -0.0116(4) -0.0018(4) -0.0080(3)
Cl2 0.0365(5) 0.0665(7) 0.0406(5) -0.0136(5) -0.0113(4) -0.0088(5)
O4 0.0154(9) 0.0318(12) 0.0298(11) -0.0149(10) -0.0007(8) 0.0014(8)
O1 0.0205(10) 0.0357(12) 0.0260(11) -0.0086(10) -0.0029(8) -0.0095(9)
O2 0.0261(11) 0.0433(13) 0.0191(10) -0.0133(10) 0.0014(8) -0.0160(10)
O5 0.0222(11) 0.0340(12) 0.0362(13) -0.0083(11) 0.0045(9) -0.0117(9)
N6 0.0148(10) 0.0237(12) 0.0197(11) -0.0080(10) -0.0012(9) -0.0025(9)
O3 0.0246(11) 0.0318(12) 0.0267(11) -0.0151(10) 0.0007(9) -0.0005(9)
F1 0.0392(12) 0.0297(11) 0.0765(17) -0.0144(11) -0.0045(12) -0.0062(9)
O7 0.0297(13) 0.0363(13) 0.0419(14) -0.0058(12) 0.0155(11) 0.0006(10)
N5 0.0126(10) 0.0230(12) 0.0183(11) -0.0078(10) -0.0023(8) -0.0009(9)
O6 0.0233(11) 0.0258(11) 0.0540(16) -0.0049(11) -0.0039(11) -0.0114(9)
N3 0.0125(10) 0.0234(12) 0.0166(10) -0.0083(9) 0.0021(8) -0.0079(9)
O8 0.0343(13) 0.0343(13) 0.0430(15) -0.0133(12) 0.0153(11) 0.0024(11)
F2 0.0397(13) 0.0639(16) 0.0779(18) -0.0276(15) -0.0190(13) -0.0074(12)
N2 0.0167(11) 0.0230(12) 0.0302(13) -0.0082(11) 0.0009(10) -0.0087(9)
N4 0.0151(11) 0.0257(12) 0.0218(12) -0.0106(10) 0.0015(9) -0.0049(9)
N1 0.0127(10) 0.0224(12) 0.0255(12) -0.0106(10) -0.0009(9) -0.0051(9)
F3 0.097(2) 0.0705(19) 0.0441(14) -0.0146(14) 0.0127(15) -0.0414(17)
F5 0.0372(13) 0.0556(15) 0.115(2) -0.0338(16) -0.0278(15) -0.0037(11)
N7 0.0260(13) 0.0365(15) 0.0273(13) -0.0071(12) -0.0079(11) -0.0174(11)
F4 0.0629(17) 0.0328(12) 0.096(2) -0.0301(14) -0.0123(15) -0.0076(11)
C7 0.0148(12) 0.0221(14) 0.0251(14) -0.0056(12) -0.0002(10) -0.0039(10)
F6 0.084(2) 0.084(2) 0.0528(16) -0.0195(16) 0.0132(15) -0.0232(17)
C42 0.0120(11) 0.0248(14) 0.0147(12) -0.0041(11) -0.0033(9) -0.0023(10)
C8 0.0135(11) 0.0200(13) 0.0215(13) -0.0072(11) 0.0013(10) -0.0059(10)
C32 0.0223(14) 0.0270(15) 0.0189(13) -0.0046(12) 0.0000(11) -0.0117(11)
C27 0.0166(12) 0.0188(13) 0.0206(13) -0.0063(11) -0.0005(10) -0.0042(10)
C22 0.0128(11) 0.0259(14) 0.0197(13) -0.0086(11) -0.0011(10) -0.0060(10)
C3 0.0124(12) 0.0265(14) 0.0256(14) -0.0104(12) -0.0013(10) -0.0065(10)
C16 0.0184(13) 0.0242(14) 0.0366(17) -0.0115(13) -0.0012(12) -0.0064(11)
C43 0.0154(12) 0.0219(13) 0.0159(12) -0.0039(11) -0.0019(10) -0.0036(10)
C1 0.0108(11) 0.0195(13) 0.0228(13) -0.0088(11) 0.0022(10) -0.0036(9)
C9 0.0124(11) 0.0188(13) 0.0276(14) -0.0084(12) 0.0004(10) -0.0041(10)
C41 0.0123(11) 0.0264(14) 0.0190(13) -0.0045(11) -0.0009(10) -0.0043(10)
C31 0.0179(13) 0.0261(14) 0.0183(13) -0.0058(12) 0.0004(10) -0.0097(11)
C2 0.0154(12) 0.0223(13) 0.0207(13) -0.0061(11) -0.0023(10) -0.0081(10)
C25 0.0169(12) 0.0206(13) 0.0262(14) -0.0077(12) 0.0030(11) -0.0060(10)
C29 0.0150(12) 0.0219(13) 0.0174(12) -0.0077(11) 0.0014(10) -0.0064(10)
C24 0.0137(12) 0.0181(12) 0.0222(13) -0.0056(11) 0.0023(10) -0.0053(10)
C44 0.0139(12) 0.0268(14) 0.0150(12) -0.0021(11) -0.0012(9) -0.0031(10)
C23 0.0187(13) 0.0277(14) 0.0178(13) -0.0084(12) 0.0019(10) -0.0109(11)
C30 0.0141(12) 0.0248(14) 0.0190(13) -0.0065(11) -0.0004(10) -0.0048(10)
C49 0.0156(12) 0.0248(14) 0.0296(15) -0.0121(13) 0.0001(11) -0.0046(11)
C38 0.0161(12) 0.0233(14) 0.0202(13) -0.0016(11) -0.0030(10) -0.0057(10)
C36 0.0145(12) 0.0206(13) 0.0211(13) -0.0044(11) -0.0006(10) -0.0040(10)
C45 0.0170(13) 0.0278(15) 0.0172(13) -0.0055(12) -0.0004(10) -0.0005(11)
C6 0.0165(12) 0.0256(14) 0.0232(14) -0.0071(12) -0.0015(10) -0.0046(11)
C34 0.0217(14) 0.0340(16) 0.0216(14) -0.0139(13) 0.0020(11) -0.0070(12)
C46 0.0270(15) 0.0291(16) 0.0208(14) -0.0065(13) 0.0025(12) 0.0044(12)
C21 0.0154(12) 0.0252(14) 0.0353(16) -0.0154(13) -0.0010(11) -0.0080(11)
C35 0.0176(13) 0.0366(17) 0.0242(14) -0.0138(13) 0.0023(11) -0.0041(12)
C37 0.0157(12) 0.0213(13) 0.0272(15) -0.0055(12) -0.0020(11) -0.0024(10)
C28 0.0140(11) 0.0193(13) 0.0189(13) -0.0070(11) 0.0004(10) -0.0042(10)
C48 0.0246(14) 0.0237(14) 0.0253(15) -0.0100(12) -0.0009(12) -0.0034(11)
C39 0.0216(14) 0.0297(15) 0.0212(14) -0.0025(12) -0.0036(11) -0.0093(12)
C10 0.0151(12) 0.0218(14) 0.0356(16) -0.0026(13) -0.0012(11) -0.0085(11)
C11 0.0191(13) 0.0234(14) 0.0339(17) -0.0030(13) -0.0016(12) -0.0047(11)
C4 0.0332(17) 0.0385(18) 0.0379(18) -0.0129(16) -0.0030(14) -0.0216(15)
C33 0.0348(18) 0.051(2) 0.0214(15) -0.0102(15) -0.0050(13) -0.0223(16)
C17 0.0278(16) 0.0228(15) 0.052(2) -0.0148(15) 0.0034(15) -0.0103(13)
C20 0.0238(15) 0.0325(17) 0.0382(18) -0.0171(15) -0.0027(13) -0.0087(13)
C12 0.0196(15) 0.045(2) 0.0353(18) 0.0000(16) 0.0013(13) -0.0112(14)
C26 0.0172(14) 0.0360(18) 0.046(2) -0.0192(16) -0.0030(13) 0.0062(13)
C18 0.0265(16) 0.0361(19) 0.063(2) -0.0233(18) -0.0023(16) -0.0162(14)
C14 0.0320(19) 0.0329(19) 0.072(3) 0.014(2) -0.0074(19) -0.0031(16)
C19 0.0254(16) 0.045(2) 0.050(2) -0.0280(18) -0.0063(15) -0.0111(15)
C50 0.0266(16) 0.0378(18) 0.0414(19) -0.0147(16) -0.0036(14) -0.0105(14)
C15 0.0252(16) 0.0285(17) 0.057(2) -0.0066(17) -0.0020(16) -0.0015(13)
C13 0.0309(18) 0.053(2) 0.044(2) 0.017(2) -0.0045(16) -0.0161(17)
C5 0.0353(19) 0.052(2) 0.0333(18) -0.0079(17) -0.0118(15) -0.0186(17)
C40 0.040(2) 0.0327(19) 0.076(3) -0.005(2) -0.002(2) -0.0209(17)
C47 0.044(2) 0.045(2) 0.067(3) -0.025(2) 0.023(2) 0.0036(19)

loop_
_atom_type_symbol
_atom_type_description
_atom_type_scat_dispersion_real
_atom_type_scat_dispersion_imag
_atom_type_scat_source
C C 0.0033 0.0016 'International Tables Vol C Tables 4.2.6.8 and 6.1.1.4'
H H 0.0000 0.0000 'International Tables Vol C Tables 4.2.6.8 and 6.1.1.4'
Cl Cl 0.1484 0.1585 'International Tables Vol C Tables 4.2.6.8 and 6.1.1.4'
F F 0.0171 0.0103 'International Tables Vol C Tables 4.2.6.8 and 6.1.1.4'
N N 0.0061 0.0033 'International Tables Vol C Tables 4.2.6.8 and 6.1.1.4'
O O 0.0106 0.0060 'International Tables Vol C Tables 4.2.6.8 and 6.1.1.4'
P P 0.1023 0.0942 'International Tables Vol C Tables 4.2.6.8 and 6.1.1.4'
Ru Ru -1.2594 0.8363 'International Tables Vol C Tables 4.2.6.8 and 6.1.1.4'

loop_
_geom_angle_atom_site_label_1
_geom_angle_atom_site_label_2
_geom_angle_atom_site_label_3
_geom_angle
_geom_angle_site_symmetry_1
_geom_angle_site_symmetry_3
_geom_angle_publ_flag
N6 Ru1 N5 79.27(10) . . ?
N6 Ru1 N3 173.45(9) . . ?
N6 Ru1 N4 96.84(9) . . ?
N6 Ru1 N1 94.96(9) . . ?
N6 Ru1 C1 90.14(10) . . ?
N5 Ru1 N3 98.01(9) . . ?
N5 Ru1 N4 97.28(9) . . ?
N5 Ru1 N1 168.55(9) . . ?
N5 Ru1 C1 90.68(10) . . ?
N3 Ru1 N4 77.51(9) . . ?
N3 Ru1 N1 88.73(9) . . ?
N3 Ru1 C1 95.88(10) . . ?
N1 Ru1 N4 93.20(9) . . ?
C1 Ru1 N4 170.25(9) . . ?
C1 Ru1 N1 79.37(10) . . ?
F2 P1 F1 90.54(13) . . ?
F3 P1 F1 89.33(15) . . ?
F3 P1 F2 89.46(17) . . ?
F3 P1 F5 91.02(18) . . ?
F3 P1 F6 179.48(16) . . ?
F5 P1 F1 88.40(13) . . ?
F5 P1 F2 178.83(16) . . ?
F5 P1 F6 88.92(18) . . ?
F4 P1 F1 178.41(16) . . ?
F4 P1 F2 90.67(14) . . ?
F4 P1 F3 89.65(16) . . ?
F4 P1 F5 90.40(14) . . ?
F4 P1 F6 90.87(17) . . ?
F6 P1 F1 90.16(16) . . ?
F6 P1 F2 90.59(17) . . ?
C25 O4 C26 114.2(2) . . ?
C32 O2 C33 116.3(2) . . ?
C43 N6 Ru1 116.50(19) . . ?
C49 N6 Ru1 125.61(19) . . ?
C49 N6 C43 117.9(2) . . ?
C42 N5 Ru1 115.57(19) . . ?
C36 N5 Ru1 126.34(18) . . ?
C36 N5 C42 117.8(2) . . ?
C39 O6 C40 114.3(3) . . ?
C22 N3 Ru1 125.08(18) . . ?
C22 N3 C28 117.5(2) . . ?
C28 N3 Ru1 117.41(18) . . ?
C46 O8 C47 115.2(3) . . ?
C16 N2 C10 124.0(2) . . ?
C9 N2 C16 106.9(2) . . ?
C9 N2 C10 128.1(2) . . ?
C29 N4 Ru1 115.23(18) . . ?
C35 N4 Ru1 126.1(2) . . ?
C35 N4 C29 118.1(2) . . ?
C9 N1 Ru1 113.51(18) . . ?
C9 N1 C21 106.9(2) . . ?
C21 N1 Ru1 139.6(2) . . ?
C3 N7 C4 119.9(3) . . ?
C3 N7 C5 119.7(3) . . ?
C5 N7 C4 117.2(3) . . ?
C8 C7 H7 119.5 . . ?
C6 C7 H7 119.5 . . ?
C6 C7 C8 121.1(3) . . ?
N5 C42 C43 114.5(2) . . ?
N5 C42 C41 121.9(3) . . ?
C41 C42 C43 123.6(2) . . ?
C7 C8 C1 120.9(2) . . ?
C7 C8 C9 125.9(3) . . ?
C1 C8 C9 113.2(2) . . ?
O1 C32 O2 126.3(3) . . ?
O1 C32 C31 123.3(3) . . ?
O2 C32 C31 110.4(2) . . ?
C24 C27 H27 120.5 . . ?
C28 C27 H27 120.5 . . ?
C28 C27 C24 119.1(3) . . ?
N3 C22 H22 118.6 . . ?
N3 C22 C23 122.8(2) . . ?
C23 C22 H22 118.6 . . ?
N7 C3 C2 121.2(3) . . ?
N7 C3 C6 120.2(3) . . ?
C6 C3 C2 118.6(2) . . ?
C21 C16 N2 106.3(2) . . ?
C17 C16 N2 129.7(3) . . ?
C17 C16 C21 124.0(3) . . ?
N6 C43 C42 113.7(2) . . ?
N6 C43 C44 121.7(3) . . ?
C44 C43 C42 124.6(2) . . ?
C8 C1 Ru1 114.59(19) . . ?
C2 C1 Ru1 128.7(2) . . ?
C2 C1 C8 116.7(2) . . ?
N2 C9 C8 129.4(3) . . ?
N1 C9 N2 111.4(2) . . ?
N1 C9 C8 119.1(2) . . ?
C42 C41 H41 120.0 . . ?
C42 C41 C38 119.9(3) . . ?
C38 C41 H41 120.0 . . ?
C30 C31 C32 119.1(3) . . ?
C30 C31 C34 119.0(3) . . ?
C34 C31 C32 121.9(3) . . ?
C3 C2 H2 118.7 . . ?
C1 C2 C3 122.5(3) . . ?
C1 C2 H2 118.7 . . ?
O4 C25 C24 112.2(2) . . ?
O3 C25 O4 124.4(3) . . ?
O3 C25 C24 123.4(3) . . ?
N4 C29 C30 121.7(2) . . ?
N4 C29 C28 114.3(2) . . ?
C30 C29 C28 123.9(2) . . ?
C27 C24 C25 123.0(3) . . ?
C27 C24 C23 118.9(3) . . ?
C23 C24 C25 118.1(3) . . ?
C43 C44 H44 120.1 . . ?
C45 C44 C43 119.7(3) . . ?
C45 C44 H44 120.1 . . ?
C22 C23 C24 119.3(3) . . ?
C22 C23 H23 120.3 . . ?
C24 C23 H23 120.3 . . ?
C31 C30 H30 120.4 . . ?
C29 C30 C31 119.3(3) . . ?
C29 C30 H30 120.4 . . ?
N6 C49 H49 118.6 . . ?
N6 C49 C48 122.8(3) . . ?
C48 C49 H49 118.6 . . ?
C41 C38 C37 118.6(3) . . ?
C41 C38 C39 118.0(3) . . ?
C37 C38 C39 123.3(3) . . ?
N5 C36 H36 118.7 . . ?
N5 C36 C37 122.6(3) . . ?
C37 C36 H36 118.7 . . ?
C44 C45 C46 118.6(3) . . ?
C44 C45 C48 118.6(3) . . ?
C48 C45 C46 122.7(3) . . ?
C7 C6 C3 120.0(3) . . ?
C7 C6 H6 120.0 . . ?
C3 C6 H6 120.0 . . ?
C31 C34 H34 120.7 . . ?
C35 C34 C31 118.5(3) . . ?
C35 C34 H34 120.7 . . ?
O7 C46 O8 124.1(3) . . ?
O7 C46 C45 124.5(3) . . ?
O8 C46 C45 111.3(3) . . ?
N1 C21 C16 108.6(3) . . ?
C20 C21 N1 132.5(3) . . ?
C20 C21 C16 118.9(3) . . ?
N4 C35 C34 123.2(3) . . ?
N4 C35 H35 118.4 . . ?
C34 C35 H35 118.4 . . ?
C38 C37 H37 120.5 . . ?
C36 C37 C38 119.0(3) . . ?
C36 C37 H37 120.5 . . ?
N3 C28 C27 122.3(2) . . ?
N3 C28 C29 114.6(2) . . ?
C27 C28 C29 123.0(2) . . ?
C49 C48 C45 119.3(3) . . ?
C49 C48 H48 120.4 . . ?
C45 C48 H48 120.4 . . ?
O5 C39 O6 124.5(3) . . ?
O5 C39 C38 123.1(3) . . ?
O6 C39 C38 112.4(3) . . ?
C11 C10 N2 119.9(3) . . ?
C11 C10 C15 120.9(3) . . ?
C15 C10 N2 119.2(3) . . ?
C10 C11 H11 120.1 . . ?
C12 C11 C10 119.8(3) . . ?
C12 C11 H11 120.1 . . ?
N7 C4 H4A 109.5 . . ?
N7 C4 H4B 109.5 . . ?
N7 C4 H4C 109.5 . . ?
H4A C4 H4B 109.5 . . ?
H4A C4 H4C 109.5 . . ?
H4B C4 H4C 109.5 . . ?
O2 C33 H33A 109.5 . . ?
O2 C33 H33B 109.5 . . ?
O2 C33 H33C 109.5 . . ?
H33A C33 H33B 109.5 . . ?
H33A C33 H33C 109.5 . . ?
H33B C33 H33C 109.5 . . ?
C16 C17 H17 122.1 . . ?
C18 C17 C16 115.8(3) . . ?
C18 C17 H17 122.1 . . ?
C21 C20 H20 121.1 . . ?
C21 C20 C19 117.7(3) . . ?
C19 C20 H20 121.1 . . ?
C11 C12 H12 120.3 . . ?
C11 C12 C13 119.5(4) . . ?
C13 C12 H12 120.3 . . ?
O4 C26 H26A 109.5 . . ?
O4 C26 H26B 109.5 . . ?
O4 C26 H26C 109.5 . . ?
H26A C26 H26B 109.5 . . ?
H26A C26 H26C 109.5 . . ?
H26B C26 H26C 109.5 . . ?
C17 C18 H18 119.1 . . ?
C19 C18 C17 121.8(3) . . ?
C19 C18 H18 119.1 . . ?
C15 C14 H14 120.1 . . ?
C13 C14 H14 120.1 . . ?
C13 C14 C15 119.7(4) . . ?
C20 C19 H19 119.2 . . ?
C18 C19 C20 121.7(3) . . ?
C18 C19 H19 119.2 . . ?
Cl1 C50 Cl2 111.9(2) . . ?
Cl1 C50 H50A 109.2 . . ?
Cl1 C50 H50B 109.2 . . ?
Cl2 C50 H50A 109.2 . . ?
Cl2 C50 H50B 109.2 . . ?
H50A C50 H50B 107.9 . . ?
C10 C15 H15 120.4 . . ?
C14 C15 C10 119.1(4) . . ?
C14 C15 H15 120.4 . . ?
C12 C13 H13 119.6 . . ?
C14 C13 C12 120.9(4) . . ?
C14 C13 H13 119.6 . . ?
N7 C5 H5A 109.5 . . ?
N7 C5 H5B 109.5 . . ?
N7 C5 H5C 109.5 . . ?
H5A C5 H5B 109.5 . . ?
H5A C5 H5C 109.5 . . ?
H5B C5 H5C 109.5 . . ?
O6 C40 H40A 109.5 . . ?
O6 C40 H40B 109.5 . . ?
O6 C40 H40C 109.5 . . ?
H40A C40 H40B 109.5 . . ?
H40A C40 H40C 109.5 . . ?
H40B C40 H40C 109.5 . . ?
O8 C47 H47A 109.5 . . ?
O8 C47 H47B 109.5 . . ?
O8 C47 H47C 109.5 . . ?
H47A C47 H47B 109.5 . . ?
H47A C47 H47C 109.5 . . ?
H47B C47 H47C 109.5 . . ?

loop_
_geom_bond_atom_site_label_1
_geom_bond_atom_site_label_2
_geom_bond_distance
_geom_bond_site_symmetry_2
_geom_bond_publ_flag
Ru1 N6 2.015(2) . ?
Ru1 N5 2.029(2) . ?
Ru1 N3 2.056(2) . ?
Ru1 N4 2.124(2) . ?
Ru1 N1 2.105(2) . ?
Ru1 C1 2.061(3) . ?
Cl1 C50 1.760(3) . ?
P1 F1 1.604(2) . ?
P1 F2 1.603(2) . ?
P1 F3 1.582(3) . ?
P1 F5 1.591(3) . ?
P1 F4 1.573(2) . ?
P1 F6 1.591(3) . ?
Cl2 C50 1.770(4) . ?
O4 C25 1.338(4) . ?
O4 C26 1.455(4) . ?
O1 C32 1.201(4) . ?
O2 C32 1.325(4) . ?
O2 C33 1.451(4) . ?
O5 C39 1.209(4) . ?
N6 C43 1.370(4) . ?
N6 C49 1.354(4) . ?
O3 C25 1.204(4) . ?
O7 C46 1.198(4) . ?
N5 C42 1.367(3) . ?
N5 C36 1.362(4) . ?
O6 C39 1.330(4) . ?
O6 C40 1.454(4) . ?
N3 C22 1.357(3) . ?
N3 C28 1.368(3) . ?
O8 C46 1.336(4) . ?
O8 C47 1.451(4) . ?
N2 C16 1.400(4) . ?
N2 C9 1.369(4) . ?
N2 C10 1.434(4) . ?
N4 C29 1.360(3) . ?
N4 C35 1.348(4) . ?
N1 C9 1.334(4) . ?
N1 C21 1.392(3) . ?
N7 C3 1.383(3) . ?
N7 C4 1.452(4) . ?
N7 C5 1.440(4) . ?
C7 H7 0.9500 . ?
C7 C8 1.391(4) . ?
C7 C6 1.384(4) . ?
C42 C43 1.461(4) . ?
C42 C41 1.383(4) . ?
C8 C1 1.429(4) . ?
C8 C9 1.444(4) . ?
C32 C31 1.503(4) . ?
C27 H27 0.9500 . ?
C27 C24 1.390(4) . ?
C27 C28 1.385(4) . ?
C22 H22 0.9500 . ?
C22 C23 1.375(4) . ?
C3 C2 1.414(4) . ?
C3 C6 1.405(4) . ?
C16 C21 1.396(5) . ?
C16 C17 1.392(4) . ?
C43 C44 1.385(4) . ?
C1 C2 1.401(4) . ?
C41 H41 0.9500 . ?
C41 C38 1.388(4) . ?
C31 C30 1.390(4) . ?
C31 C34 1.392(4) . ?
C2 H2 0.9500 . ?
C25 C24 1.494(4) . ?
C29 C30 1.388(4) . ?
C29 C28 1.481(4) . ?
C24 C23 1.391(4) . ?
C44 H44 0.9500 . ?
C44 C45 1.384(4) . ?
C23 H23 0.9500 . ?
C30 H30 0.9500 . ?
C49 H49 0.9500 . ?
C49 C48 1.374(4) . ?
C38 C37 1.397(4) . ?
C38 C39 1.497(4) . ?
C36 H36 0.9500 . ?
C36 C37 1.385(4) . ?
C45 C46 1.492(4) . ?
C45 C48 1.396(4) . ?
C6 H6 0.9500 . ?
C34 H34 0.9500 . ?
C34 C35 1.380(4) . ?
C21 C20 1.392(4) . ?
C35 H35 0.9500 . ?
C37 H37 0.9500 . ?
C48 H48 0.9500 . ?
C10 C11 1.381(5) . ?
C10 C15 1.393(4) . ?
C11 H11 0.9500 . ?
C11 C12 1.377(5) . ?
C4 H4A 0.9800 . ?
C4 H4B 0.9800 . ?
C4 H4C 0.9800 . ?
C33 H33A 0.9800 . ?
C33 H33B 0.9800 . ?
C33 H33C 0.9800 . ?
C17 H17 0.9500 . ?
C17 C18 1.382(5) . ?
C20 H20 0.9500 . ?
C20 C19 1.401(5) . ?
C12 H12 0.9500 . ?
C12 C13 1.390(5) . ?
C26 H26A 0.9800 . ?
C26 H26B 0.9800 . ?
C26 H26C 0.9800 . ?
C18 H18 0.9500 . ?
C18 C19 1.383(6) . ?
C14 H14 0.9500 . ?
C14 C15 1.385(6) . ?
C14 C13 1.382(6) . ?
C19 H19 0.9500 . ?
C50 H50A 0.9900 . ?
C50 H50B 0.9900 . ?
C15 H15 0.9500 . ?
C13 H13 0.9500 . ?
C5 H5A 0.9800 . ?
C5 H5B 0.9800 . ?
C5 H5C 0.9800 . ?
C40 H40A 0.9800 . ?
C40 H40B 0.9800 . ?
C40 H40C 0.9800 . ?
C47 H47A 0.9800 . ?
C47 H47B 0.9800 . ?
C47 H47C 0.9800 . ?

loop_
_geom_torsion_atom_site_label_1
_geom_torsion_atom_site_label_2
_geom_torsion_atom_site_label_3
_geom_torsion_atom_site_label_4
_geom_torsion
_geom_torsion_site_symmetry_1
_geom_torsion_site_symmetry_2
_geom_torsion_site_symmetry_3
_geom_torsion_site_symmetry_4
_geom_torsion_publ_flag
Ru1 N6 C43 C42 -1.8(3) . . . . ?
Ru1 N6 C43 C44 -179.7(2) . . . . ?
Ru1 N6 C49 C48 178.9(2) . . . . ?
Ru1 N5 C42 C43 7.4(3) . . . . ?
Ru1 N5 C42 C41 -173.0(2) . . . . ?
Ru1 N5 C36 C37 172.0(2) . . . . ?
Ru1 N3 C22 C23 177.7(2) . . . . ?
Ru1 N3 C28 C27 -177.5(2) . . . . ?
Ru1 N3 C28 C29 1.0(3) . . . . ?
Ru1 N4 C29 C30 -167.9(2) . . . . ?
Ru1 N4 C29 C28 10.7(3) . . . . ?
Ru1 N4 C35 C34 168.2(2) . . . . ?
Ru1 N1 C9 N2 177.19(18) . . . . ?
Ru1 N1 C9 C8 -6.0(3) . . . . ?
Ru1 N1 C21 C16 -176.6(2) . . . . ?
Ru1 N1 C21 C20 3.8(5) . . . . ?
Ru1 C1 C2 C3 -176.7(2) . . . . ?
O4 C25 C24 C27 -2.7(4) . . . . ?
O4 C25 C24 C23 177.6(2) . . . . ?
O1 C32 C31 C30 -4.4(4) . . . . ?
O1 C32 C31 C34 173.8(3) . . . . ?
O2 C32 C31 C30 176.7(3) . . . . ?
O2 C32 C31 C34 -5.1(4) . . . . ?
N6 C43 C44 C45 0.3(4) . . . . ?
N6 C49 C48 C45 0.9(5) . . . . ?
O3 C25 C24 C27 175.6(3) . . . . ?
O3 C25 C24 C23 -4.1(4) . . . . ?
N5 C42 C43 N6 -3.6(3) . . . . ?
N5 C42 C43 C44 174.2(2) . . . . ?
N5 C42 C41 C38 0.1(4) . . . . ?
N5 C36 C37 C38 0.4(4) . . . . ?
N3 C22 C23 C24 1.0(4) . . . . ?
N2 C16 C21 N1 0.1(3) . . . . ?
N2 C16 C21 C20 179.7(3) . . . . ?
N2 C16 C17 C18 -178.3(3) . . . . ?
N2 C10 C11 C12 178.5(3) . . . . ?
N2 C10 C15 C14 -178.0(3) . . . . ?
N4 C29 C30 C31 -1.2(4) . . . . ?
N4 C29 C28 N3 -7.8(4) . . . . ?
N4 C29 C28 C27 170.7(3) . . . . ?
N1 C21 C20 C19 178.0(3) . . . . ?
N7 C3 C2 C1 -179.6(3) . . . . ?
N7 C3 C6 C7 178.1(3) . . . . ?
C7 C8 C1 Ru1 175.2(2) . . . . ?
C7 C8 C1 C2 -3.6(4) . . . . ?
C7 C8 C9 N2 4.4(5) . . . . ?
C7 C8 C9 N1 -171.8(3) . . . . ?
C42 N5 C36 C37 -1.8(4) . . . . ?
C42 C43 C44 C45 -177.3(3) . . . . ?
C42 C41 C38 C37 -1.5(4) . . . . ?
C42 C41 C38 C39 178.4(3) . . . . ?
C8 C7 C6 C3 1.0(4) . . . . ?
C8 C1 C2 C3 1.9(4) . . . . ?
C32 C31 C30 C29 175.6(3) . . . . ?
C32 C31 C34 C35 -174.3(3) . . . . ?
C27 C24 C23 C22 0.9(4) . . . . ?
C22 N3 C28 C27 3.0(4) . . . . ?
C22 N3 C28 C29 -178.4(2) . . . . ?
C16 N2 C9 N1 0.7(3) . . . . ?
C16 N2 C9 C8 -175.7(3) . . . . ?
C16 N2 C10 C11 -101.3(3) . . . . ?
C16 N2 C10 C15 76.4(4) . . . . ?
C16 C21 C20 C19 -1.6(5) . . . . ?
C16 C17 C18 C19 -0.7(5) . . . . ?
C43 N6 C49 C48 0.9(4) . . . . ?
C43 C42 C41 C38 179.7(3) . . . . ?
C43 C44 C45 C46 -178.5(3) . . . . ?
C43 C44 C45 C48 1.5(4) . . . . ?
C1 C8 C9 N2 -178.2(3) . . . . ?
C1 C8 C9 N1 5.6(4) . . . . ?
C9 N2 C16 C21 -0.5(3) . . . . ?
C9 N2 C16 C17 178.4(3) . . . . ?
C9 N2 C10 C11 65.5(4) . . . . ?
C9 N2 C10 C15 -116.8(3) . . . . ?
C9 N1 C21 C16 0.4(3) . . . . ?
C9 N1 C21 C20 -179.3(3) . . . . ?
C9 C8 C1 Ru1 -2.3(3) . . . . ?
C9 C8 C1 C2 178.9(2) . . . . ?
C41 C42 C43 N6 176.7(3) . . . . ?
C41 C42 C43 C44 -5.5(4) . . . . ?
C41 C38 C37 C36 1.2(4) . . . . ?
C41 C38 C39 O5 -8.5(4) . . . . ?
C41 C38 C39 O6 171.4(3) . . . . ?
C31 C34 C35 N4 -1.5(5) . . . . ?
C2 C3 C6 C7 -2.7(4) . . . . ?
C25 C24 C23 C22 -179.4(3) . . . . ?
C29 N4 C35 C34 -2.3(5) . . . . ?
C24 C27 C28 N3 -1.3(4) . . . . ?
C24 C27 C28 C29 -179.6(3) . . . . ?
C44 C45 C46 O7 -6.1(5) . . . . ?
C44 C45 C46 O8 172.4(3) . . . . ?
C44 C45 C48 C49 -2.0(4) . . . . ?
C30 C31 C34 C35 3.9(4) . . . . ?
C30 C29 C28 N3 170.8(3) . . . . ?
C30 C29 C28 C27 -10.8(4) . . . . ?
C49 N6 C43 C42 176.3(2) . . . . ?
C49 N6 C43 C44 -1.5(4) . . . . ?
C36 N5 C42 C43 -178.1(2) . . . . ?
C36 N5 C42 C41 1.6(4) . . . . ?
C6 C7 C8 C1 2.2(4) . . . . ?
C6 C7 C8 C9 179.4(3) . . . . ?
C6 C3 C2 C1 1.2(4) . . . . ?
C34 C31 C30 C29 -2.7(4) . . . . ?
C46 C45 C48 C49 177.9(3) . . . . ?
C21 N1 C9 N2 -0.7(3) . . . . ?
C21 N1 C9 C8 176.1(2) . . . . ?
C21 C16 C17 C18 0.3(5) . . . . ?
C21 C20 C19 C18 1.3(5) . . . . ?
C35 N4 C29 C30 3.6(4) . . . . ?
C35 N4 C29 C28 -177.8(3) . . . . ?
C37 C38 C39 O5 171.4(3) . . . . ?
C37 C38 C39 O6 -8.7(4) . . . . ?
C28 N3 C22 C23 -2.9(4) . . . . ?
C28 C27 C24 C25 179.6(2) . . . . ?
C28 C27 C24 C23 -0.7(4) . . . . ?
C28 C29 C30 C31 -179.6(3) . . . . ?
C48 C45 C46 O7 173.9(3) . . . . ?
C48 C45 C46 O8 -7.6(4) . . . . ?
C39 C38 C37 C36 -178.7(3) . . . . ?
C10 N2 C16 C21 168.7(3) . . . . ?
C10 N2 C16 C17 -12.5(5) . . . . ?
C10 N2 C9 N1 -167.8(3) . . . . ?
C10 N2 C9 C8 15.8(5) . . . . ?
C10 C11 C12 C13 -0.2(5) . . . . ?
C11 C10 C15 C14 -0.4(5) . . . . ?
C11 C12 C13 C14 -0.9(5) . . . . ?
C4 N7 C3 C2 13.5(4) . . . . ?
C4 N7 C3 C6 -167.3(3) . . . . ?
C33 O2 C32 O1 -3.5(5) . . . . ?
C33 O2 C32 C31 175.3(3) . . . . ?
C17 C16 C21 N1 -178.8(3) . . . . ?
C17 C16 C21 C20 0.8(5) . . . . ?
C17 C18 C19 C20 -0.1(6) . . . . ?
C26 O4 C25 O3 0.8(4) . . . . ?
C26 O4 C25 C24 179.0(2) . . . . ?
C15 C10 C11 C12 0.8(5) . . . . ?
C15 C14 C13 C12 1.4(6) . . . . ?
C13 C14 C15 C10 -0.7(6) . . . . ?
C5 N7 C3 C2 172.7(3) . . . . ?
C5 N7 C3 C6 -8.0(5) . . . . ?
C40 O6 C39 O5 -2.2(5) . . . . ?
C40 O6 C39 C38 177.9(3) . . . . ?
C47 O8 C46 O7 -1.1(5) . . . . ?
C47 O8 C46 C45 -179.6(3) . . . . ?

loop_
_smtbx_masks_void_nr
_smtbx_masks_void_average_x
_smtbx_masks_void_average_y
_smtbx_masks_void_average_z
_smtbx_masks_void_volume
_smtbx_masks_void_count_electrons
_smtbx_masks_void_content
1 0.500 -0.203 0.000 629.2 173.9 ?
2 -0.097 0.156 0.565 7.3 0.5 ?
3 0.097 0.844 0.435 7.3 0.5 ?
